data_2106202
loop_
_publ_author_name
'Olie, K.'

_publ_section_title
;
 The crystal structure of P O Cl3
;
_journal_name_full 'Acta Crystallographica B (24,1968-38,1982)'
_journal_page_first 1459
_journal_page_last 1460
_journal_volume 27
_journal_year 1971
_chemical_formula_sum 'Cl3 O P'
_chemical_name_systematic 'P O Cl3'
_space_group_IT_number 33
_symmetry_space_group_name_Hall 'P -2ac -2n'
_symmetry_space_group_name_H-M 'P n 21 a'
_cell_angle_alpha 90
_cell_angle_beta 90
_cell_angle_gamma 90
_cell_formula_units_Z 4
_cell_length_a 9.185
_cell_length_b 9.326
_cell_length_c 5.749
_cell_volume 492.455
_citation_journal_id_ASTM ACBCAR
_cod_data_source_file Olie_ACBCAR_1971_24.cif
_cod_data_source_block Cl3O1P1
_cod_original_cell_volume 492.4554
_cod_original_sg_symbol_Hall 'P 2c -2n (-x,z,y)'
_cod_original_formula_sum 'Cl3 O1 P1'
_cod_database_code 2106202

loop_
_symmetry_equiv_pos_as_xyz
x,y,z
-x,y+1/2,-z
-x+1/2,y+1/2,z+1/2
x+1/2,y,-z+1/2

loop_
_atom_site_label
_atom_site_type_symbol
_atom_site_fract_x
_atom_site_fract_y
_atom_site_fract_z
_atom_site_occupancy
_atom_site_U_iso_or_equiv
Cl2 Cl-1 0.4824 0.25 0.5871 1 0.0
O1 O-2 0.1765 0.2708 0.4832 1 0.0
Cl3 Cl-1 0.3592 0.4234 0.1714 1 0.0
P1 P+5 0.3171 0.2534 0.3698 1 0.0
Cl1 Cl-1 0.3469 0.0876 0.1623 1 0.0
